data_1514122
loop_
_publ_author_name
'Nakano, Emi'
'Mutoh, Katsuya'
'Kobayashi, Yoichi'
'Abe, Jiro'

_publ_section_title
;
 Electrochemistry of photochromic [2.2]paracyclophane-bridged imidazole
 dimers: rational understanding of the electronic structures.
;
_journal_issue 12
_journal_name_full 'The journal of physical chemistry. A'
_journal_page_first 2288
_journal_page_last 2297
_journal_paper_doi 10.1021/jp412672a
_journal_volume 118
_journal_year 2014
_chemical_formula_sum 'C48 H38 N6 O5'
_chemical_formula_weight 778.84
_chemical_name_systematic
; 
 ? 
;
_space_group_IT_number 61
_symmetry_cell_setting orthorhombic
_symmetry_space_group_name_Hall '-P 2ac 2ab'
_symmetry_space_group_name_H-M 'P b c a'
_atom_sites_solution_hydrogens geom
_atom_sites_solution_primary direct
_atom_sites_solution_secondary difmap
_audit_creation_method SHELXL-97
_cell_angle_alpha 90.00
_cell_angle_beta 90.00
_cell_angle_gamma 90.00
_cell_formula_units_Z 8
_cell_length_a 18.444(5)
_cell_length_b 15.948(4)
_cell_length_c 25.573(6)
_cell_measurement_reflns_used 3835
_cell_measurement_temperature 90
_cell_measurement_theta_max 21.85
_cell_measurement_theta_min 2.21
_cell_volume 7522(3)
_computing_cell_refinement 'Bruker SAINT'
_computing_data_collection 'Bruker APEX2'
_computing_data_reduction 'Bruker SAINT'
_computing_molecular_graphics 'Bruker SHELXTL'
_computing_publication_material 'Bruker SHELXTL'
_computing_structure_refinement 'SHELXL-97 (Sheldrick, 2008)'
_computing_structure_solution 'SHELXS-97 (Sheldrick, 2008)'
_diffrn_ambient_temperature 90
_diffrn_detector_area_resol_mean 8.333
_diffrn_measured_fraction_theta_full 0.999
_diffrn_measured_fraction_theta_max 0.999
_diffrn_measurement_device_type 'Bruker APEX-II CCD'
_diffrn_measurement_method '\f and \w scans'
_diffrn_radiation_monochromator graphite
_diffrn_radiation_source 'fine-focus sealed tube'
_diffrn_radiation_type MoK\a
_diffrn_radiation_wavelength 0.71073
_diffrn_reflns_av_R_equivalents 0.0771
_diffrn_reflns_av_sigmaI/netI 0.0654
_diffrn_reflns_limit_h_max 23
_diffrn_reflns_limit_h_min -17
_diffrn_reflns_limit_k_max 18
_diffrn_reflns_limit_k_min -19
_diffrn_reflns_limit_l_max 30
_diffrn_reflns_limit_l_min -31
_diffrn_reflns_number 37676
_diffrn_reflns_theta_full 26.35
_diffrn_reflns_theta_max 26.35
_diffrn_reflns_theta_min 1.59
_exptl_absorpt_coefficient_mu 0.091
_exptl_absorpt_correction_T_max 0.9982
_exptl_absorpt_correction_T_min 0.9559
_exptl_absorpt_correction_type empirical
_exptl_absorpt_process_details 'SADABS Sheldrick 1996'
_exptl_crystal_colour colorless
_exptl_crystal_density_diffrn 1.375
_exptl_crystal_density_method 'not measured'
_exptl_crystal_description plate
_exptl_crystal_F_000 3264
_exptl_crystal_size_max 0.50
_exptl_crystal_size_mid 0.15
_exptl_crystal_size_min 0.02
_refine_diff_density_max 1.477
_refine_diff_density_min -0.427
_refine_diff_density_rms 0.064
_refine_ls_extinction_method none
_refine_ls_goodness_of_fit_ref 0.967
_refine_ls_hydrogen_treatment mixed
_refine_ls_matrix_type full
_refine_ls_number_parameters 534
_refine_ls_number_reflns 7659
_refine_ls_number_restraints 0
_refine_ls_restrained_S_all 0.967
_refine_ls_R_factor_all 0.1114
_refine_ls_R_factor_gt 0.0619
_refine_ls_shift/su_max 0.000
_refine_ls_shift/su_mean 0.000
_refine_ls_structure_factor_coef Fsqd
_refine_ls_weighting_details 'calc w=1/[\s^2^(Fo^2^)+(0.0522P)^2^+15.3121P] where P=(Fo^2^+2Fc^2^)/3'
_refine_ls_weighting_scheme calc
_refine_ls_wR_factor_gt 0.1351
_refine_ls_wR_factor_ref 0.1579
_reflns_number_gt 4859
_reflns_number_total 7659
_reflns_threshold_expression >2sigma(I)
_cod_data_source_file jp412672a_si_002.cif
_cod_data_source_block pbca
_cod_depositor_comments
;
The following automatic conversions were performed:

'_symmetry_cell_setting' value 'Orthorhombic' changed to
'orthorhombic' according to
/usr/data/users/saulius/crontab/automatic-downloads/current/ACS/lib/dictionaries/cif_core.dic
dictionary named 'cif_core.dic' version 2.4.2 from 2011-04-26.

Automatic conversion script
Id: cif_fix_values 2281 2013-09-26 08:29:07Z andrius 
;
_cod_original_sg_symbol_H-M Pbca
_cod_database_code 1514122

loop_
_symmetry_equiv_pos_as_xyz
'x, y, z'
'-x+1/2, -y, z+1/2'
'-x, y+1/2, -z+1/2'
'x+1/2, -y+1/2, -z'
'-x, -y, -z'
'x-1/2, y, -z-1/2'
'x, -y-1/2, z-1/2'
'-x-1/2, y-1/2, z'

loop_
_atom_site_label
_atom_site_type_symbol
_atom_site_fract_x
_atom_site_fract_y
_atom_site_fract_z
_atom_site_U_iso_or_equiv
_atom_site_adp_type
_atom_site_occupancy
_atom_site_symmetry_multiplicity
_atom_site_calc_flag
_atom_site_refinement_flags
O3 O 1.07256(12) 0.22056(14) 0.11263(8) 0.0309(5) Uani 1 1 d .
O2 O 1.01656(12) 0.13392(13) 0.06030(9) 0.0315(5) Uani 1 1 d .
N5 N 0.81157(13) 0.73458(14) -0.00908(9) 0.0185(5) Uani 1 1 d .
N3 N 0.85090(13) 0.47280(14) -0.06794(9) 0.0196(5) Uani 1 1 d .
O5 O 0.96125(13) 0.72157(15) 0.21468(9) 0.0360(6) Uani 1 1 d .
O4 O 0.90542(14) 0.61564(14) 0.24903(8) 0.0380(6) Uani 1 1 d .
N1 N 1.03048(14) 0.20547(16) 0.07626(10) 0.0246(6) Uani 1 1 d .
N4 N 0.80560(13) 0.58816(14) -0.03128(9) 0.0176(5) Uani 1 1 d .
C9 C 0.78071(16) 0.56064(17) -0.12846(11) 0.0191(6) Uani 1 1 d .
N6 N 0.71314(13) 0.65217(14) 0.02333(9) 0.0193(5) Uani 1 1 d .
C11 C 0.99363(16) 0.27635(18) 0.05045(11) 0.0208(6) Uani 1 1 d .
C12 C 0.91504(16) 0.63725(18) 0.06702(11) 0.0212(6) Uani 1 1 d .
H12 H 0.9392 0.6587 0.0370 0.025 Uiso 1 1 calc R
N2 N 0.92380(15) 0.65791(17) 0.21141(10) 0.0277(6) Uani 1 1 d .
C14 C 0.94760(15) 0.26044(18) 0.00893(11) 0.0210(6) Uani 1 1 d .
H14 H 0.9417 0.2050 -0.0040 0.025 Uiso 1 1 calc R
C15 C 0.89983(16) 0.63161(18) 0.15899(11) 0.0217(6) Uani 1 1 d .
C16 C 0.91027(15) 0.32688(17) -0.01341(11) 0.0193(6) Uani 1 1 d .
H16 H 0.8795 0.3171 -0.0426 0.023 Uiso 1 1 calc R
C17 C 1.00456(16) 0.35643(18) 0.06976(11) 0.0211(6) Uani 1 1 d .
H17 H 1.0376 0.3661 0.0976 0.025 Uiso 1 1 calc R
C18 C 0.87234(15) 0.47572(17) -0.01593(11) 0.0180(6) Uani 1 1 d .
C19 C 0.84471(15) 0.54593(17) 0.00758(11) 0.0179(6) Uani 1 1 d .
C20 C 0.65060(18) 0.6613(2) 0.12861(12) 0.0296(7) Uani 1 1 d .
H20 H 0.6616 0.6054 0.1183 0.036 Uiso 1 1 calc R
C21 C 0.81211(17) 0.62284(19) -0.15937(11) 0.0233(7) Uani 1 1 d .
H21 H 0.8568 0.6471 -0.1488 0.028 Uiso 1 1 calc R
O1 O 0.04514(15) 0.5192(2) 0.15196(11) 0.0576(8) Uani 1 1 d .
H1 H 0.0770 0.5379 0.1316 0.086 Uiso 1 1 calc R
C23 C 0.85945(16) 0.57891(18) 0.06078(11) 0.0199(6) Uani 1 1 d .
C24 C 0.76204(16) 0.66486(17) -0.02199(11) 0.0187(6) Uani 1 1 d .
C25 C 0.81199(15) 0.54096(17) -0.07628(11) 0.0184(6) Uani 1 1 d .
C26 C 0.66434(17) 0.8100(2) 0.11747(12) 0.0254(7) Uani 1 1 d .
H26 H 0.6855 0.8563 0.0997 0.030 Uiso 1 1 calc R
C27 C 0.96627(15) 0.42231(18) 0.04756(11) 0.0202(6) Uani 1 1 d .
H27 H 0.9733 0.4776 0.0604 0.024 Uiso 1 1 calc R
C28 C 0.65150(16) 0.64150(18) -0.08167(11) 0.0211(6) Uani 1 1 d .
C29 C 0.71445(15) 0.68777(17) -0.06889(11) 0.0176(6) Uani 1 1 d .
C30 C 0.84382(17) 0.57384(19) 0.15464(11) 0.0239(7) Uani 1 1 d .
H30 H 0.8202 0.5525 0.1848 0.029 Uiso 1 1 calc R
C31 C 0.71588(17) 0.52328(18) -0.14363(12) 0.0235(7) Uani 1 1 d .
C32 C 0.91742(15) 0.40839(17) 0.00652(11) 0.0187(6) Uani 1 1 d .
C33 C 0.61706(18) 0.8237(2) 0.15835(12) 0.0304(8) Uani 1 1 d .
H33 H 0.6050 0.8794 0.1682 0.036 Uiso 1 1 calc R
C34 C 0.60827(17) 0.67265(19) -0.12196(11) 0.0248(7) Uani 1 1 d .
H34 H 0.5609 0.6506 -0.1267 0.030 Uiso 1 1 calc R
C35 C 0.72634(15) 0.71321(17) 0.05505(11) 0.0188(6) Uani 1 1 d .
C36 C 0.70213(18) 0.76878(18) -0.14909(11) 0.0237(7) Uani 1 1 d .
C37 C 0.93565(16) 0.66451(19) 0.11628(11) 0.0228(7) Uani 1 1 d .
H37 H 0.9733 0.7046 0.1205 0.027 Uiso 1 1 calc R
C38 C 0.82940(16) 0.83105(18) 0.06284(11) 0.0210(6) Uani 1 1 d .
C39 C 0.83434(17) 0.83217(19) 0.11738(12) 0.0253(7) Uani 1 1 d .
H39 H 0.8082 0.7922 0.1374 0.030 Uiso 1 1 calc R
C40 C 0.58703(19) 0.7570(2) 0.18514(12) 0.0362(9) Uani 1 1 d .
H40 H 0.5551 0.7668 0.2136 0.043 Uiso 1 1 calc R
C41 C 0.66743(18) 0.48432(19) -0.10357(12) 0.0296(7) Uani 1 1 d .
H41A H 0.6947 0.4408 -0.0842 0.036 Uiso 1 1 calc R
H41B H 0.6261 0.4568 -0.1213 0.036 Uiso 1 1 calc R
C42 C 0.78995(16) 0.76331(17) 0.03509(11) 0.0186(6) Uani 1 1 d .
C43 C 0.63284(17) 0.73511(19) -0.15537(12) 0.0267(7) Uani 1 1 d .
H43 H 0.6024 0.7550 -0.1826 0.032 Uiso 1 1 calc R
C44 C 0.73845(16) 0.75093(18) -0.10262(11) 0.0207(6) Uani 1 1 d .
H44 H 0.7804 0.7823 -0.0937 0.025 Uiso 1 1 calc R
C45 C 0.68132(16) 0.72831(19) 0.10202(11) 0.0215(7) Uani 1 1 d .
C46 C 0.86781(17) 0.89077(19) 0.03394(12) 0.0269(7) Uani 1 1 d .
H46 H 0.8647 0.8908 -0.0031 0.032 Uiso 1 1 calc R
C47 C 0.69145(19) 0.5390(2) -0.19486(12) 0.0299(8) Uani 1 1 d .
H47 H 0.6531 0.5064 -0.2090 0.036 Uiso 1 1 calc R
C48 C 0.79365(19) 0.7385(2) -0.22371(12) 0.0330(8) Uani 1 1 d .
H48A H 0.7856 0.7415 -0.2619 0.040 Uiso 1 1 calc R
H48B H 0.8450 0.7528 -0.2169 0.040 Uiso 1 1 calc R
C49 C 0.91550(18) 0.9500(2) 0.11328(13) 0.0318(8) Uani 1 1 d .
H49 H 0.9451 0.9902 0.1305 0.038 Uiso 1 1 calc R
C50 C 0.63738(18) 0.55231(18) -0.06328(12) 0.0264(7) Uani 1 1 d .
H50A H 0.5846 0.5441 -0.0587 0.032 Uiso 1 1 calc R
H50B H 0.6609 0.5438 -0.0289 0.032 Uiso 1 1 calc R
C51 C 0.91050(19) 0.9500(2) 0.05925(13) 0.0327(8) Uani 1 1 d .
H51 H 0.9363 0.9906 0.0394 0.039 Uiso 1 1 calc R
C52 C 0.87710(18) 0.8912(2) 0.14229(13) 0.0310(8) Uani 1 1 d .
H52 H 0.8802 0.8915 0.1794 0.037 Uiso 1 1 calc R
C53 C 0.72299(19) 0.6016(2) -0.22477(12) 0.0312(8) Uani 1 1 d .
H53 H 0.7057 0.6116 -0.2592 0.037 Uiso 1 1 calc R
C54 C 0.77933(17) 0.6500(2) -0.20524(12) 0.0270(7) Uani 1 1 d .
C55 C 0.6038(2) 0.6757(2) 0.17021(13) 0.0397(9) Uani 1 1 d .
H55 H 0.5831 0.6297 0.1885 0.048 Uiso 1 1 calc R
C56 C 0.7428(2) 0.8056(2) -0.19532(12) 0.0328(8) Uani 1 1 d .
H56A H 0.7729 0.8531 -0.1831 0.039 Uiso 1 1 calc R
H56B H 0.7073 0.8278 -0.2209 0.039 Uiso 1 1 calc R
C57 C 0.82333(17) 0.54809(18) 0.10493(11) 0.0226(7) Uani 1 1 d .
H57 H 0.7846 0.5094 0.1008 0.027 Uiso 1 1 calc R
C58 C 0.0250(2) 0.4637(3) 0.23475(16) 0.0578(12) Uani 1 1 d .
H58A H -0.0268 0.4727 0.2283 0.087 Uiso 1 1 calc R
H58B H 0.0351 0.4701 0.2722 0.087 Uiso 1 1 calc R
H58C H 0.0385 0.4071 0.2235 0.087 Uiso 1 1 calc R
C59 C 0.0689(2) 0.5281(2) 0.20393(14) 0.0452(10) Uani 1 1 d .
H59A H 0.0594 0.5855 0.2169 0.054 Uiso 1 1 calc R
H59B H 0.1215 0.5163 0.2067 0.054 Uiso 1 1 calc R

loop_
_atom_site_aniso_label
_atom_site_aniso_U_11
_atom_site_aniso_U_22
_atom_site_aniso_U_33
_atom_site_aniso_U_23
_atom_site_aniso_U_13
_atom_site_aniso_U_12
O3 0.0324(13) 0.0307(13) 0.0295(12) 0.0035(10) -0.0106(11) 0.0051(10)
O2 0.0387(14) 0.0173(11) 0.0385(13) 0.0013(10) -0.0033(11) 0.0040(10)
N5 0.0209(12) 0.0158(12) 0.0189(12) 0.0017(10) -0.0024(10) 0.0008(10)
N3 0.0223(13) 0.0162(12) 0.0204(12) 0.0005(10) -0.0037(10) -0.0003(10)
O5 0.0389(14) 0.0399(14) 0.0291(12) -0.0100(11) -0.0043(11) -0.0088(11)
O4 0.0597(16) 0.0356(13) 0.0188(11) 0.0030(11) -0.0013(11) -0.0005(12)
N1 0.0245(14) 0.0251(15) 0.0242(14) 0.0037(11) -0.0002(12) 0.0052(11)
N4 0.0217(13) 0.0129(12) 0.0182(12) -0.0024(10) -0.0010(10) 0.0009(10)
C9 0.0239(15) 0.0163(15) 0.0170(14) -0.0040(11) -0.0008(12) 0.0065(12)
N6 0.0214(13) 0.0177(13) 0.0187(12) 0.0014(10) -0.0002(10) 0.0014(10)
C11 0.0231(16) 0.0190(15) 0.0204(14) 0.0046(12) 0.0016(13) 0.0051(12)
C12 0.0219(16) 0.0210(15) 0.0205(15) 0.0021(12) 0.0012(12) 0.0031(12)
N2 0.0327(15) 0.0280(15) 0.0225(14) -0.0024(12) -0.0021(12) 0.0044(13)
C14 0.0222(15) 0.0172(15) 0.0236(15) -0.0006(12) 0.0049(13) -0.0013(12)
C15 0.0265(16) 0.0216(15) 0.0169(14) -0.0033(12) -0.0036(13) 0.0050(13)
C16 0.0172(14) 0.0205(15) 0.0201(15) -0.0005(12) -0.0003(12) -0.0009(12)
C17 0.0189(15) 0.0253(16) 0.0192(14) -0.0001(12) -0.0010(12) -0.0003(12)
C18 0.0187(14) 0.0166(14) 0.0187(14) 0.0001(12) -0.0015(12) -0.0028(12)
C19 0.0187(14) 0.0168(14) 0.0181(14) 0.0022(11) -0.0018(12) -0.0003(12)
C20 0.0371(19) 0.0294(18) 0.0224(16) -0.0002(14) 0.0019(14) -0.0041(15)
C21 0.0246(16) 0.0249(16) 0.0204(15) -0.0022(13) 0.0022(13) 0.0041(13)
O1 0.0395(16) 0.087(2) 0.0460(16) -0.0056(16) -0.0018(13) 0.0088(16)
C23 0.0208(15) 0.0158(14) 0.0230(15) 0.0009(12) -0.0018(12) 0.0035(12)
C24 0.0214(15) 0.0131(14) 0.0216(14) -0.0027(11) 0.0013(12) 0.0015(12)
C25 0.0206(15) 0.0155(14) 0.0191(14) -0.0020(12) -0.0001(12) -0.0021(12)
C26 0.0252(17) 0.0300(17) 0.0208(15) -0.0045(13) -0.0029(13) 0.0026(13)
C27 0.0221(15) 0.0163(14) 0.0222(15) -0.0014(12) 0.0005(13) -0.0003(12)
C28 0.0209(15) 0.0216(16) 0.0209(15) -0.0012(12) 0.0031(13) 0.0007(12)
C29 0.0189(15) 0.0167(14) 0.0174(14) 0.0000(11) 0.0009(12) 0.0028(12)
C30 0.0290(17) 0.0217(16) 0.0210(15) 0.0018(13) 0.0023(13) 0.0025(13)
C31 0.0294(17) 0.0151(15) 0.0260(16) -0.0049(12) -0.0031(14) 0.0030(13)
C32 0.0194(15) 0.0181(15) 0.0185(14) 0.0016(12) 0.0035(12) -0.0002(12)
C33 0.0309(18) 0.039(2) 0.0214(16) -0.0116(15) -0.0033(14) 0.0036(15)
C34 0.0217(16) 0.0273(17) 0.0255(16) -0.0040(13) -0.0040(13) 0.0022(13)
C35 0.0207(15) 0.0178(15) 0.0180(14) 0.0012(12) -0.0029(12) 0.0026(12)
C36 0.0351(18) 0.0147(15) 0.0212(15) 0.0009(12) -0.0004(14) 0.0033(13)
C37 0.0219(16) 0.0208(15) 0.0257(16) -0.0016(13) -0.0029(13) -0.0002(13)
C38 0.0233(16) 0.0155(14) 0.0243(15) -0.0013(12) -0.0025(13) 0.0023(12)
C39 0.0299(17) 0.0204(16) 0.0255(16) -0.0022(13) -0.0028(14) 0.0002(13)
C40 0.0328(19) 0.057(2) 0.0187(16) -0.0110(16) 0.0040(14) -0.0034(17)
C41 0.0338(18) 0.0212(17) 0.0339(18) -0.0015(14) -0.0061(15) -0.0038(14)
C42 0.0219(15) 0.0158(14) 0.0182(14) 0.0018(12) -0.0024(12) 0.0026(12)
C43 0.0311(18) 0.0239(16) 0.0250(16) -0.0010(13) -0.0077(14) 0.0081(14)
C44 0.0236(15) 0.0148(14) 0.0237(15) -0.0023(12) 0.0006(13) -0.0009(12)
C45 0.0215(15) 0.0268(16) 0.0162(14) -0.0012(12) -0.0042(12) 0.0006(13)
C46 0.0315(18) 0.0219(16) 0.0274(16) 0.0014(13) -0.0049(14) -0.0021(14)
C47 0.0349(19) 0.0246(17) 0.0301(17) -0.0103(14) -0.0097(15) -0.0025(15)
C48 0.039(2) 0.0363(19) 0.0240(16) 0.0067(15) 0.0019(15) 0.0004(16)
C49 0.0358(19) 0.0212(17) 0.0384(19) -0.0055(15) -0.0130(16) -0.0019(14)
C50 0.0295(17) 0.0229(16) 0.0268(16) 0.0028(13) 0.0006(14) -0.0055(14)
C51 0.037(2) 0.0234(17) 0.0376(19) 0.0028(15) -0.0069(16) -0.0068(15)
C52 0.039(2) 0.0287(18) 0.0253(17) -0.0048(14) -0.0069(15) 0.0009(15)
C53 0.043(2) 0.0305(18) 0.0199(16) -0.0036(14) -0.0064(15) 0.0078(16)
C54 0.0305(18) 0.0283(17) 0.0221(16) -0.0005(13) 0.0032(14) 0.0056(14)
C55 0.044(2) 0.051(2) 0.0245(17) -0.0003(16) 0.0082(16) -0.0118(18)
C56 0.046(2) 0.0252(18) 0.0277(17) 0.0037(14) -0.0023(16) -0.0022(16)
C57 0.0246(16) 0.0196(15) 0.0237(15) 0.0015(12) -0.0022(13) -0.0006(12)
C58 0.062(3) 0.060(3) 0.051(3) 0.001(2) -0.012(2) 0.012(2)
C59 0.046(2) 0.051(2) 0.038(2) -0.0139(19) -0.0042(18) 0.020(2)

loop_
_atom_type_symbol
_atom_type_description
_atom_type_scat_dispersion_real
_atom_type_scat_dispersion_imag
_atom_type_scat_source
C C 0.0033 0.0016 'International Tables Vol C Tables 4.2.6.8 and 6.1.1.4'
H H 0.0000 0.0000 'International Tables Vol C Tables 4.2.6.8 and 6.1.1.4'
N N 0.0061 0.0033 'International Tables Vol C Tables 4.2.6.8 and 6.1.1.4'
O O 0.0106 0.0060 'International Tables Vol C Tables 4.2.6.8 and 6.1.1.4'

loop_
_geom_angle_atom_site_label_1
_geom_angle_atom_site_label_2
_geom_angle_atom_site_label_3
_geom_angle
C42 N5 C24 105.9(2)
C25 N3 C18 106.4(2)
O2 N1 O3 123.9(2)
O2 N1 C11 117.6(2)
O3 N1 C11 118.5(2)
C25 N4 C19 106.6(2)
C25 N4 C24 129.0(2)
C19 N4 C24 124.2(2)
C31 C9 C21 120.2(3)
C31 C9 C25 119.6(3)
C21 C9 C25 119.8(3)
C35 N6 C24 105.9(2)
C17 C11 C14 122.2(3)
C17 C11 N1 118.7(3)
C14 C11 N1 119.1(3)
C37 C12 C23 121.0(3)
C37 C12 H12 119.5
C23 C12 H12 119.5
O4 N2 O5 123.8(3)
O4 N2 C15 118.4(3)
O5 N2 C15 117.7(3)
C16 C14 C11 118.7(3)
C16 C14 H14 120.6
C11 C14 H14 120.6
C37 C15 C30 123.0(3)
C37 C15 N2 117.9(3)
C30 C15 N2 119.0(3)
C14 C16 C32 120.8(3)
C14 C16 H16 119.6
C32 C16 H16 119.6
C11 C17 C27 118.6(3)
C11 C17 H17 120.7
C27 C17 H17 120.7
C19 C18 N3 110.0(2)
C19 C18 C32 129.4(3)
N3 C18 C32 120.6(2)
C18 C19 N4 105.9(2)
C18 C19 C23 128.6(3)
N4 C19 C23 125.1(2)
C45 C20 C55 120.1(3)
C45 C20 H20 120.0
C55 C20 H20 120.0
C54 C21 C9 121.3(3)
C54 C21 H21 119.3
C9 C21 H21 119.3
C59 O1 H1 109.5
C57 C23 C12 119.5(3)
C57 C23 C19 121.9(3)
C12 C23 C19 118.5(3)
N6 C24 N5 107.7(2)
N6 C24 N4 110.0(2)
N5 C24 N4 108.8(2)
N6 C24 C29 107.2(2)
N5 C24 C29 110.5(2)
N4 C24 C29 112.5(2)
N3 C25 N4 111.2(2)
N3 C25 C9 122.0(2)
N4 C25 C9 126.9(2)
C33 C26 C45 120.2(3)
C33 C26 H26 119.9
C45 C26 H26 119.9
C17 C27 C32 120.9(3)
C17 C27 H27 119.5
C32 C27 H27 119.5
C34 C28 C29 117.0(3)
C34 C28 C50 117.6(3)
C29 C28 C50 123.9(3)
C44 C29 C28 119.6(3)
C44 C29 C24 118.3(3)
C28 C29 C24 121.8(2)
C15 C30 C57 118.2(3)
C15 C30 H30 120.9
C57 C30 H30 120.9
C9 C31 C47 117.3(3)
C9 C31 C41 120.0(3)
C47 C31 C41 121.4(3)
C27 C32 C16 118.7(3)
C27 C32 C18 122.6(3)
C16 C32 C18 118.7(3)
C40 C33 C26 120.5(3)
C40 C33 H33 119.7
C26 C33 H33 119.7
C43 C34 C28 121.6(3)
C43 C34 H34 119.2
C28 C34 H34 119.2
N6 C35 C45 121.8(3)
N6 C35 C42 109.5(2)
C45 C35 C42 128.7(3)
C43 C36 C44 117.4(3)
C43 C36 C56 120.8(3)
C44 C36 C56 120.4(3)
C15 C37 C12 118.0(3)
C15 C37 H37 121.0
C12 C37 H37 121.0
C46 C38 C39 119.1(3)
C46 C38 C42 119.5(3)
C39 C38 C42 121.2(3)
C52 C39 C38 120.3(3)
C52 C39 H39 119.8
C38 C39 H39 119.8
C55 C40 C33 119.6(3)
C55 C40 H40 120.2
C33 C40 H40 120.2
C31 C41 C50 111.6(2)
C31 C41 H41A 109.3
C50 C41 H41A 109.3
C31 C41 H41B 109.3
C50 C41 H41B 109.3
H41A C41 H41B 108.0
N5 C42 C38 121.9(3)
N5 C42 C35 110.5(2)
C38 C42 C35 127.3(2)
C36 C43 C34 120.3(3)
C36 C43 H43 119.9
C34 C43 H43 119.9
C36 C44 C29 121.4(3)
C36 C44 H44 119.3
C29 C44 H44 119.3
C20 C45 C26 119.3(3)
C20 C45 C35 120.1(3)
C26 C45 C35 120.4(3)
C51 C46 C38 120.3(3)
C51 C46 H46 119.9
C38 C46 H46 119.9
C53 C47 C31 120.5(3)
C53 C47 H47 119.8
C31 C47 H47 119.8
C54 C48 C56 112.4(3)
C54 C48 H48A 109.1
C56 C48 H48A 109.1
C54 C48 H48B 109.1
C56 C48 H48B 109.1
H48A C48 H48B 107.9
C51 C49 C52 119.9(3)
C51 C49 H49 120.0
C52 C49 H49 120.0
C28 C50 C41 112.1(2)
C28 C50 H50A 109.2
C41 C50 H50A 109.2
C28 C50 H50B 109.2
C41 C50 H50B 109.2
H50A C50 H50B 107.9
C49 C51 C46 120.2(3)
C49 C51 H51 119.9
C46 C51 H51 119.9
C39 C52 C49 120.3(3)
C39 C52 H52 119.9
C49 C52 H52 119.9
C54 C53 C47 121.1(3)
C54 C53 H53 119.4
C47 C53 H53 119.4
C53 C54 C21 117.2(3)
C53 C54 C48 122.5(3)
C21 C54 C48 118.6(3)
C40 C55 C20 120.3(3)
C40 C55 H55 119.9
C20 C55 H55 119.9
C36 C56 C48 112.6(3)
C36 C56 H56A 109.1
C48 C56 H56A 109.1
C36 C56 H56B 109.1
C48 C56 H56B 109.1
H56A C56 H56B 107.8
C23 C57 C30 120.3(3)
C23 C57 H57 119.8
C30 C57 H57 119.8
C59 C58 H58A 109.5
C59 C58 H58B 109.5
H58A C58 H58B 109.5
C59 C58 H58C 109.5
H58A C58 H58C 109.5
H58B C58 H58C 109.5
O1 C59 C58 104.8(3)
O1 C59 H59A 110.8
C58 C59 H59A 110.8
O1 C59 H59B 110.8
C58 C59 H59B 110.8
H59A C59 H59B 108.9

loop_
_geom_bond_atom_site_label_1
_geom_bond_atom_site_label_2
_geom_bond_distance
O3 N1 1.235(3)
O2 N1 1.239(3)
N5 C42 1.282(4)
N5 C24 1.476(4)
N3 C25 1.320(4)
N3 C18 1.388(4)
O5 N2 1.231(3)
O4 N2 1.223(3)
N1 C11 1.475(4)
N4 C25 1.380(3)
N4 C19 1.400(4)
N4 C24 1.483(3)
C9 C31 1.391(4)
C9 C21 1.394(4)
C9 C25 1.487(4)
N6 C35 1.290(4)
N6 C24 1.482(4)
C11 C17 1.384(4)
C11 C14 1.383(4)
C12 C37 1.386(4)
C12 C23 1.394(4)
C12 H12 0.9500
N2 C15 1.472(4)
C14 C16 1.387(4)
C14 H14 0.9500
C15 C37 1.380(4)
C15 C30 1.389(4)
C16 C32 1.402(4)
C16 H16 0.9500
C17 C27 1.387(4)
C17 H17 0.9500
C18 C19 1.369(4)
C18 C32 1.475(4)
C19 C23 1.484(4)
C20 C45 1.388(4)
C20 C55 1.390(5)
C20 H20 0.9500
C21 C54 1.389(4)
C21 H21 0.9500
O1 C59 1.407(4)
O1 H1 0.8400
C23 C57 1.400(4)
C24 C29 1.530(4)
C26 C33 1.379(4)
C26 C45 1.398(4)
C26 H26 0.9500
C27 C32 1.401(4)
C27 H27 0.9500
C28 C34 1.394(4)
C28 C29 1.414(4)
C28 C50 1.521(4)
C29 C44 1.398(4)
C30 C57 1.388(4)
C30 H30 0.9500
C31 C47 1.408(4)
C31 C41 1.495(4)
C33 C40 1.381(5)
C33 H33 0.9500
C34 C43 1.388(4)
C34 H34 0.9500
C35 C45 1.480(4)
C35 C42 1.508(4)
C36 C43 1.395(4)
C36 C44 1.393(4)
C36 C56 1.518(4)
C37 H37 0.9500
C38 C46 1.398(4)
C38 C39 1.398(4)
C38 C42 1.483(4)
C39 C52 1.384(4)
C39 H39 0.9500
C40 C55 1.387(5)
C40 H40 0.9500
C41 C50 1.595(4)
C41 H41A 0.9900
C41 H41B 0.9900
C43 H43 0.9500
C44 H44 0.9500
C46 C51 1.390(4)
C46 H46 0.9500
C47 C53 1.386(5)
C47 H47 0.9500
C48 C54 1.512(4)
C48 C56 1.598(5)
C48 H48A 0.9900
C48 H48B 0.9900
C49 C51 1.385(5)
C49 C52 1.390(5)
C49 H49 0.9500
C50 H50A 0.9900
C50 H50B 0.9900
C51 H51 0.9500
C52 H52 0.9500
C53 C54 1.387(5)
C53 H53 0.9500
C55 H55 0.9500
C56 H56A 0.9900
C56 H56B 0.9900
C57 H57 0.9500
C58 C59 1.526(6)
C58 H58A 0.9800
C58 H58B 0.9800
C58 H58C 0.9800
C59 H59A 0.9900
C59 H59B 0.9900
